data_4110395
loop_
_publ_author_name
'Shijun Zheng'
'Stephen Barlow'
'Chad Risko'
'Tiffany L. Kinnibrugh'
'Viktor N. Khrustalev'
'Simon C. Jones'
'Mikhail Yu. Antipin'
'Neil M. Tucker'
'Tatiana V. Timofeeva'
'Veaceslav Coropceanu'
'Jean-Luc Br\'edas'
'Seth R. Marder'

_publ_contact_author
;
Stephen Barlow
;
_publ_contact_author_email
;
stephen.barlow@chemistry.gatech.edu
;
_publ_section_title
;
 Isolation and Crystal Structures of Two Singlet Bis(Triarylamine)
 Dications with Nonquinoidal Geometries
;
_journal_name_full 'Journal of the American Chemical Society'
_journal_page_first 1812
_journal_page_last 1817
_journal_paper_doi 10.1021/ja0541534
_journal_volume 128
_journal_year 2006
_chemical_formula_moiety 'C42 H38 N2 O4 2+, 2(Cl6 Sb 1-)'
_chemical_formula_sum 'C42 H38 Cl12 N2 O4 Sb2'
_chemical_formula_weight 1303.64
_chemical_name_systematic
; 
 E-4,4'-Bis[4-bis(4-methoxyphenyl)amino]stilbene bis(hexachloroantimonate) 
;
_space_group_IT_number 14
_symmetry_cell_setting monoclinic
_symmetry_space_group_name_Hall '-P 2yn'
_symmetry_space_group_name_H-M 'P 1 21/n 1'
_atom_sites_solution_hydrogens geom
_atom_sites_solution_primary direct
_atom_sites_solution_secondary difmap
_audit_creation_method SHELXL-97
_cell_angle_alpha 90.00
_cell_angle_beta 109.749(2)
_cell_angle_gamma 90.00
_cell_formula_units_Z 2
_cell_length_a 12.0382(9)
_cell_length_b 14.4404(11)
_cell_length_c 15.2760(12)
_cell_measurement_reflns_used 5713
_cell_measurement_temperature 120(2)
_cell_measurement_theta_max 26.0
_cell_measurement_theta_min 2.3
_cell_volume 2499.3(3)
_computing_cell_refinement 'SAINTPlus (Bruker, 1998a)'
_computing_data_collection 'SMART (Bruker, 1998b)'
_computing_data_reduction 'SAINTPlus (Bruker, 1998a)'
_computing_molecular_graphics 'SHELXTL, v. 5.10 (Sheldrick, 1998b)'
_computing_publication_material 'SHELXTL, v. 5.10 (Sheldrick, 1998b)'
_computing_structure_refinement 'SHELXTL, v. 5.10 (Sheldrick, 1998b)'
_computing_structure_solution 'SHELXTL, v. 5.10 (Sheldrick, 1998b)'
_diffrn_ambient_temperature 120(2)
_diffrn_measured_fraction_theta_full 0.996
_diffrn_measured_fraction_theta_max 0.996
_diffrn_measurement_device_type 'Bruker SMART 1000 CCD area detector'
_diffrn_measurement_method 'phi and omega scans'
_diffrn_radiation_monochromator graphite
_diffrn_radiation_source 'normal-focus sealed tube'
_diffrn_radiation_type MoK\a
_diffrn_radiation_wavelength 0.71073
_diffrn_reflns_av_R_equivalents 0.0211
_diffrn_reflns_av_sigmaI/netI 0.0144
_diffrn_reflns_limit_h_max 14
_diffrn_reflns_limit_h_min -14
_diffrn_reflns_limit_k_max 17
_diffrn_reflns_limit_k_min -17
_diffrn_reflns_limit_l_max 18
_diffrn_reflns_limit_l_min -18
_diffrn_reflns_number 21899
_diffrn_reflns_theta_full 26.02
_diffrn_reflns_theta_max 26.02
_diffrn_reflns_theta_min 1.88
_exptl_absorpt_coefficient_mu 1.765
_exptl_absorpt_correction_T_max 0.696
_exptl_absorpt_correction_T_min 0.606
_exptl_absorpt_correction_type multi-scan
_exptl_absorpt_process_details 'SADABS (Sheldrick, 1998a)'
_exptl_crystal_colour black
_exptl_crystal_density_diffrn 1.732
_exptl_crystal_description prism
_exptl_crystal_F_000 1284
_exptl_crystal_size_max 0.30
_exptl_crystal_size_mid 0.24
_exptl_crystal_size_min 0.21
_refine_diff_density_max 0.977
_refine_diff_density_min -1.160
_refine_diff_density_rms 0.085
_refine_ls_extinction_method none
_refine_ls_goodness_of_fit_ref 1.007
_refine_ls_hydrogen_treatment constr
_refine_ls_matrix_type full
_refine_ls_number_parameters 352
_refine_ls_number_reflns 4897
_refine_ls_number_restraints 18
_refine_ls_restrained_S_all 1.006
_refine_ls_R_factor_all 0.0500
_refine_ls_R_factor_gt 0.0414
_refine_ls_shift/su_max 0.000
_refine_ls_shift/su_mean 0.000
_refine_ls_structure_factor_coef Fsqd
_refine_ls_weighting_details 'calc w=1/[\s^2^(Fo^2^)+(0.0430P)^2^+7.0000P] where P=(Fo^2^+2Fc^2^)/3'
_refine_ls_weighting_scheme calc
_refine_ls_wR_factor_gt 0.0975
_refine_ls_wR_factor_ref 0.1034
_reflns_number_gt 4108
_reflns_number_total 4897
_reflns_threshold_expression I>2\s(I)
_cod_data_source_file ja0541534si20051017_112017_1.cif
_cod_data_source_block COMPOUND_1_2SBCL6
_cod_database_code 4110395

loop_
_symmetry_equiv_pos_as_xyz
'x, y, z'
'-x+1/2, y+1/2, -z+1/2'
'-x, -y, -z'
'x-1/2, -y-1/2, z-1/2'

loop_
_atom_site_label
_atom_site_type_symbol
_atom_site_fract_x
_atom_site_fract_y
_atom_site_fract_z
_atom_site_U_iso_or_equiv
_atom_site_adp_type
_atom_site_occupancy
_atom_site_symmetry_multiplicity
_atom_site_calc_flag
_atom_site_refinement_flags
_atom_site_disorder_assembly
_atom_site_disorder_group
Sb1 Sb 0.37323(2) 0.24316(2) 0.007948(18) 0.04263(11) Uani 1 1 d . . .
Cl1 Cl 0.51573(12) 0.17661(16) -0.04671(12) 0.0982(6) Uani 1 1 d . . .
Cl2 Cl 0.23757(9) 0.24620(9) -0.14403(7) 0.0536(3) Uani 1 1 d . . .
Cl3 Cl 0.51002(11) 0.23800(13) 0.15953(8) 0.0841(5) Uani 1 1 d . . .
Cl4 Cl 0.22941(11) 0.30572(11) 0.06589(9) 0.0714(4) Uani 1 1 d . . .
Cl5 Cl 0.43615(14) 0.39292(11) -0.01286(11) 0.0897(5) Uani 1 1 d . . .
Cl6 Cl 0.30923(12) 0.09259(10) 0.02911(12) 0.0803(4) Uani 1 1 d . . .
O1 O -0.1331(3) 0.3725(3) 0.1852(3) 0.0742(11) Uani 1 1 d . . .
O2 O 0.6822(4) 0.5892(3) 0.3298(3) 0.0585(12) Uani 0.70 1 d PD A 1
O2' O 0.6587(7) 0.5056(6) 0.2772(7) 0.048(2) Uani 0.30 1 d PD A 2
N1 N 0.1987(2) 0.6331(2) 0.1723(2) 0.0382(7) Uani 1 1 d D . .
C1 C 0.0510(3) 0.9768(3) 0.0036(3) 0.0374(8) Uani 1 1 d . . .
H1A H 0.1014 1.0039 -0.0256 0.045 Uiso 1 1 calc R . .
C2 C 0.0876(3) 0.8917(2) 0.0508(3) 0.0353(8) Uani 1 1 d . . .
C3 C 0.0207(3) 0.8427(3) 0.0963(3) 0.0408(9) Uani 1 1 d . . .
H3A H -0.0505 0.8689 0.0991 0.049 Uiso 1 1 calc R . .
C4 C 0.0568(4) 0.7588(3) 0.1361(3) 0.0429(9) Uani 1 1 d . . .
H4A H 0.0095 0.7264 0.1648 0.052 Uiso 1 1 calc R A .
C5 C 0.1642(3) 0.7192(3) 0.1354(3) 0.0364(8) Uani 1 1 d . . .
C6 C 0.2338(3) 0.7692(3) 0.0938(3) 0.0384(8) Uani 1 1 d . . .
H6A H 0.3076 0.7449 0.0949 0.046 Uiso 1 1 calc R A .
C7 C 0.1962(3) 0.8520(3) 0.0522(3) 0.0375(8) Uani 1 1 d . . .
H7A H 0.2435 0.8841 0.0235 0.045 Uiso 1 1 calc R . .
C8 C 0.1133(3) 0.5652(3) 0.1722(3) 0.0399(8) Uani 1 1 d . . .
C9 C 0.0066(4) 0.5606(3) 0.1001(3) 0.0448(9) Uani 1 1 d . . .
H9A H -0.0081 0.6013 0.0486 0.054 Uiso 1 1 calc R A .
C10 C -0.0785(4) 0.4978(3) 0.1022(3) 0.0505(10) Uani 1 1 d . . .
H10A H -0.1525 0.4965 0.0532 0.061 Uiso 1 1 calc R . .
C11 C -0.0558(4) 0.4367(3) 0.1758(4) 0.0550(11) Uani 1 1 d . . .
C12 C 0.0525(4) 0.4390(4) 0.2466(4) 0.0652(14) Uani 1 1 d . . .
H12A H 0.0687 0.3956 0.2961 0.078 Uiso 1 1 calc R . .
C13 C 0.1366(4) 0.5027(3) 0.2465(3) 0.0536(11) Uani 1 1 d . . .
H13A H 0.2099 0.5046 0.2961 0.064 Uiso 1 1 calc R A .
C14 C -0.2460(5) 0.3668(4) 0.1151(4) 0.0798(17) Uani 1 1 d . . .
H14A H -0.2921 0.3177 0.1309 0.120 Uiso 1 1 calc R A .
H14B H -0.2366 0.3528 0.0552 0.120 Uiso 1 1 calc R . .
H14C H -0.2871 0.4261 0.1108 0.120 Uiso 1 1 calc R . .
C15 C 0.3222(5) 0.6163(9) 0.2116(13) 0.041(3) Uani 0.70 1 d PD A 1
C16 C 0.3746(6) 0.5385(6) 0.1898(9) 0.042(2) Uani 0.70 1 d PD A 1
H16A H 0.3272 0.4932 0.1489 0.051 Uiso 0.70 1 calc PR A 1
C17 C 0.4958(6) 0.5263(6) 0.2270(5) 0.0411(18) Uani 0.70 1 d PD A 1
H17A H 0.5321 0.4738 0.2104 0.049 Uiso 0.70 1 calc PR A 1
C18 C 0.5635(4) 0.5918(6) 0.2888(5) 0.0451(17) Uani 0.70 1 d PD A 1
C19 C 0.5109(5) 0.6683(5) 0.3135(5) 0.0529(17) Uani 0.70 1 d PD A 1
H19A H 0.5578 0.7129 0.3557 0.064 Uiso 0.70 1 calc PR A 1
C20 C 0.3902(5) 0.6792(5) 0.2764(5) 0.0430(17) Uani 0.70 1 d PD A 1
H20A H 0.3534 0.7300 0.2952 0.052 Uiso 0.70 1 calc PR A 1
C21 C 0.7467(9) 0.5238(6) 0.2949(8) 0.059(2) Uani 0.70 1 d PD A 1
H21A H 0.8311 0.5290 0.3304 0.089 Uiso 0.70 1 calc PR A 1
H21B H 0.7333 0.5366 0.2291 0.089 Uiso 0.70 1 calc PR A 1
H21C H 0.7197 0.4609 0.3013 0.089 Uiso 0.70 1 calc PR A 1
C15' C 0.3180(8) 0.6021(16) 0.205(3) 0.030(6) Uani 0.30 1 d PD A 2
C16' C 0.3433(11) 0.5140(10) 0.1798(17) 0.027(4) Uani 0.30 1 d PD A 2
H16B H 0.2805 0.4749 0.1447 0.032 Uiso 0.30 1 calc PR A 2
C17' C 0.4588(10) 0.4821(10) 0.2054(11) 0.039(3) Uani 0.30 1 d PD A 2
H17B H 0.4757 0.4211 0.1903 0.047 Uiso 0.30 1 calc PR A 2
C18' C 0.5491(9) 0.5421(9) 0.2538(12) 0.034(4) Uani 0.30 1 d PD A 2
C19' C 0.5270(10) 0.6325(9) 0.2743(10) 0.032(3) Uani 0.30 1 d PD A 2
H19B H 0.5900 0.6731 0.3055 0.038 Uiso 0.30 1 calc PR A 2
C20' C 0.4105(10) 0.6623(11) 0.2480(11) 0.039(4) Uani 0.30 1 d PD A 2
H20B H 0.3939 0.7244 0.2598 0.047 Uiso 0.30 1 calc PR A 2
C21' C 0.7593(14) 0.5649(14) 0.3160(17) 0.052(5) Uani 0.30 1 d PD A 2
H21D H 0.8318 0.5285 0.3294 0.078 Uiso 0.30 1 calc PR A 2
H21E H 0.7563 0.5928 0.3737 0.078 Uiso 0.30 1 calc PR A 2
H21F H 0.7583 0.6140 0.2714 0.078 Uiso 0.30 1 calc PR A 2

loop_
_atom_site_aniso_label
_atom_site_aniso_U_11
_atom_site_aniso_U_22
_atom_site_aniso_U_33
_atom_site_aniso_U_23
_atom_site_aniso_U_13
_atom_site_aniso_U_12
Sb1 0.02726(15) 0.0639(2) 0.03391(16) 0.01194(12) 0.00666(11) -0.00843(11)
Cl1 0.0398(6) 0.1725(19) 0.0900(11) 0.0053(11) 0.0321(7) 0.0130(9)
Cl2 0.0345(5) 0.0878(8) 0.0330(5) 0.0072(5) 0.0041(4) -0.0092(5)
Cl3 0.0443(6) 0.1552(15) 0.0385(6) 0.0314(7) -0.0046(5) -0.0241(7)
Cl4 0.0545(7) 0.1015(11) 0.0604(7) -0.0140(7) 0.0223(6) -0.0032(7)
Cl5 0.0815(9) 0.0874(10) 0.0777(9) 0.0282(8) -0.0026(7) -0.0460(8)
Cl6 0.0545(7) 0.0667(8) 0.1086(11) 0.0362(8) 0.0128(7) -0.0089(6)
O1 0.061(2) 0.070(2) 0.090(3) 0.022(2) 0.0231(19) -0.0220(18)
O2 0.047(3) 0.060(3) 0.060(3) -0.004(2) 0.008(2) 0.011(2)
O2' 0.025(5) 0.046(6) 0.066(6) 0.012(5) 0.007(4) 0.011(4)
N1 0.0362(17) 0.0341(16) 0.0452(18) 0.0081(14) 0.0149(14) 0.0022(13)
C1 0.0313(18) 0.0354(19) 0.044(2) 0.0041(16) 0.0105(16) -0.0025(14)
C2 0.0307(18) 0.0313(18) 0.042(2) 0.0021(15) 0.0092(15) 0.0001(14)
C3 0.0331(19) 0.039(2) 0.053(2) 0.0063(17) 0.0186(17) 0.0039(16)
C4 0.041(2) 0.042(2) 0.054(2) 0.0107(18) 0.0273(19) 0.0040(16)
C5 0.0327(18) 0.0323(18) 0.044(2) 0.0049(16) 0.0126(16) 0.0025(15)
C6 0.0276(18) 0.036(2) 0.051(2) 0.0053(16) 0.0127(16) 0.0016(14)
C7 0.0298(18) 0.0361(19) 0.047(2) 0.0057(16) 0.0131(16) -0.0028(14)
C8 0.037(2) 0.036(2) 0.050(2) 0.0077(17) 0.0198(17) 0.0009(16)
C9 0.044(2) 0.043(2) 0.047(2) 0.0086(18) 0.0160(18) -0.0009(17)
C10 0.043(2) 0.054(3) 0.054(3) 0.003(2) 0.015(2) -0.0072(19)
C11 0.049(3) 0.051(3) 0.067(3) 0.012(2) 0.023(2) -0.007(2)
C12 0.057(3) 0.062(3) 0.074(3) 0.032(3) 0.019(3) -0.008(2)
C13 0.046(2) 0.057(3) 0.056(3) 0.019(2) 0.014(2) -0.002(2)
C14 0.066(3) 0.085(4) 0.088(4) 0.000(3) 0.025(3) -0.033(3)
C15 0.043(7) 0.038(5) 0.047(7) 0.009(5) 0.022(5) 0.001(4)
C16 0.042(4) 0.037(5) 0.048(4) 0.002(4) 0.016(4) -0.008(4)
C17 0.047(5) 0.033(4) 0.045(6) 0.003(4) 0.019(4) 0.008(4)
C18 0.038(4) 0.050(5) 0.041(4) 0.011(4) 0.006(3) 0.010(4)
C19 0.056(4) 0.043(4) 0.046(4) -0.003(3) -0.002(3) 0.012(3)
C20 0.046(4) 0.040(4) 0.038(4) 0.001(3) 0.008(3) 0.013(3)
C21 0.054(5) 0.061(6) 0.066(6) 0.005(5) 0.024(4) 0.015(5)
C15' 0.023(12) 0.017(8) 0.041(12) 0.010(7) 0.000(8) 0.008(7)
C16' 0.020(7) 0.020(8) 0.045(9) 0.001(7) 0.015(7) 0.002(6)
C17' 0.037(8) 0.028(8) 0.056(9) -0.002(7) 0.022(7) 0.003(6)
C18' 0.040(10) 0.028(9) 0.030(10) 0.001(6) 0.007(8) 0.002(8)
C19' 0.030(7) 0.025(8) 0.031(8) 0.004(6) -0.002(6) 0.001(6)
C20' 0.050(10) 0.036(9) 0.043(9) 0.006(7) 0.032(8) 0.016(7)
C21' 0.036(9) 0.061(14) 0.057(12) 0.006(10) 0.014(8) 0.013(9)

loop_
_atom_type_symbol
_atom_type_description
_atom_type_scat_dispersion_real
_atom_type_scat_dispersion_imag
_atom_type_scat_source
C C 0.0033 0.0016 'International Tables Vol C Tables 4.2.6.8 and 6.1.1.4'
H H 0.0000 0.0000 'International Tables Vol C Tables 4.2.6.8 and 6.1.1.4'
N N 0.0061 0.0033 'International Tables Vol C Tables 4.2.6.8 and 6.1.1.4'
O O 0.0106 0.0060 'International Tables Vol C Tables 4.2.6.8 and 6.1.1.4'
Cl Cl 0.1484 0.1585 'International Tables Vol C Tables 4.2.6.8 and 6.1.1.4'
Sb Sb -0.5866 1.5461 'International Tables Vol C Tables 4.2.6.8 and 6.1.1.4'

loop_
_geom_angle_atom_site_label_1
_geom_angle_atom_site_label_2
_geom_angle_atom_site_label_3
_geom_angle
_geom_angle_site_symmetry_1
Cl2 Sb1 Cl3 179.15(6) .
Cl2 Sb1 Cl5 89.85(5) .
Cl3 Sb1 Cl5 90.68(5) .
Cl2 Sb1 Cl1 90.21(5) .
Cl3 Sb1 Cl1 89.11(6) .
Cl5 Sb1 Cl1 91.20(7) .
Cl2 Sb1 Cl6 90.14(5) .
Cl3 Sb1 Cl6 89.33(5) .
Cl5 Sb1 Cl6 179.76(7) .
Cl1 Sb1 Cl6 89.04(7) .
Cl2 Sb1 Cl4 90.59(4) .
Cl3 Sb1 Cl4 90.07(5) .
Cl5 Sb1 Cl4 90.53(6) .
Cl1 Sb1 Cl4 178.10(6) .
Cl6 Sb1 Cl4 89.23(6) .
C11 O1 C14 118.3(4) .
C18 O2 C21 117.7(7) .
C18' O2' C21' 119.1(13) .
C5 N1 C8 120.5(3) .
C5 N1 C15 117.2(8) .
C8 N1 C15 122.3(8) .
C5 N1 C15' 123.9(16) .
C8 N1 C15' 115.3(14) .
C1 C1 C2 125.5(5) 3_575
C1 C2 C3 123.4(3) .
C1 C2 C7 119.0(3) .
C3 C2 C7 117.5(3) .
C4 C3 C2 121.0(3) .
C3 C4 C5 120.7(4) .
N1 C5 C6 120.5(3) .
N1 C5 C4 120.9(3) .
C6 C5 C4 118.6(3) .
C7 C6 C5 120.5(3) .
C6 C7 C2 121.5(3) .
C9 C8 C13 119.5(4) .
C9 C8 N1 120.6(3) .
C13 C8 N1 119.8(4) .
C10 C9 C8 120.7(4) .
C9 C10 C11 119.7(4) .
O1 C11 C10 124.8(4) .
O1 C11 C12 115.6(4) .
C10 C11 C12 119.7(4) .
C13 C12 C11 121.1(4) .
C12 C13 C8 119.2(4) .
C16 C15 C20 119.8(6) .
C16 C15 N1 122.2(6) .
C20 C15 N1 118.0(6) .
C15 C16 C17 120.5(7) .
C16 C17 C18 119.1(6) .
O2 C18 C19 113.8(6) .
O2 C18 C17 125.5(6) .
C19 C18 C17 120.7(5) .
C20 C19 C18 119.5(6) .
C19 C20 C15 120.3(6) .
C16' C15' C20' 119.2(11) .
C16' C15' N1 118.8(10) .
C20' C15' N1 121.3(11) .
C15' C16' C17' 121.1(12) .
C16' C17' C18' 118.1(12) .
O2' C18' C19' 123.5(11) .
O2' C18' C17' 114.5(10) .
C19' C18' C17' 122.0(9) .
C18' C19' C20' 118.5(11) .
C19' C20' C15' 120.7(11) .

loop_
_geom_bond_atom_site_label_1
_geom_bond_atom_site_label_2
_geom_bond_distance
_geom_bond_site_symmetry_2
Sb1 Cl2 2.3444(10) .
Sb1 Cl3 2.3457(11) .
Sb1 Cl5 2.3482(13) .
Sb1 Cl1 2.3518(15) .
Sb1 Cl6 2.3651(13) .
Sb1 Cl4 2.3733(13) .
O1 C11 1.356(5) .
O1 C14 1.420(6) .
O2 C18 1.353(4) .
O2 C21 1.436(4) .
O2' C18' 1.351(5) .
O2' C21' 1.438(5) .
N1 C5 1.369(5) .
N1 C8 1.422(5) .
N1 C15 1.425(4) .
N1 C15' 1.425(5) .
C1 C1 1.370(7) 3_575
C1 C2 1.417(5) .
C2 C3 1.419(5) .
C2 C7 1.420(5) .
C3 C4 1.359(5) .
C4 C5 1.418(5) .
C5 C6 1.410(5) .
C6 C7 1.358(5) .
C8 C9 1.382(6) .
C8 C13 1.401(6) .
C9 C10 1.376(6) .
C10 C11 1.382(6) .
C11 C12 1.386(7) .
C12 C13 1.368(6) .
C15 C16 1.383(6) .
C15 C20 1.388(6) .
C16 C17 1.386(6) .
C17 C18 1.389(6) .
C18 C19 1.388(6) .
C19 C20 1.379(6) .
C15' C16' 1.390(7) .
C15' C20' 1.391(7) .
C16' C17' 1.390(7) .
C17' C18' 1.392(7) .
C18' C19' 1.388(7) .
C19' C20' 1.390(7) .

loop_
_geom_torsion_atom_site_label_1
_geom_torsion_atom_site_label_2
_geom_torsion_atom_site_label_3
_geom_torsion_atom_site_label_4
_geom_torsion
_geom_torsion_site_symmetry_1
C1 C1 C2 C3 0.9(7) 3_575
C1 C1 C2 C7 -179.9(5) 3_575
C1 C2 C3 C4 176.3(4) .
C7 C2 C3 C4 -2.9(6) .
C2 C3 C4 C5 1.7(7) .
C8 N1 C5 C6 -149.0(4) .
C15 N1 C5 C6 32.2(9) .
C15' N1 C5 C6 25(2) .
C8 N1 C5 C4 29.5(6) .
C15 N1 C5 C4 -149.3(8) .
C15' N1 C5 C4 -157(2) .
C3 C4 C5 N1 -177.5(4) .
C3 C4 C5 C6 1.0(6) .
N1 C5 C6 C7 176.0(4) .
C4 C5 C6 C7 -2.6(6) .
C5 C6 C7 C2 1.3(6) .
C1 C2 C7 C6 -177.9(4) .
C3 C2 C7 C6 1.4(6) .
C5 N1 C8 C9 34.0(6) .
C15 N1 C8 C9 -147.4(9) .
C15' N1 C8 C9 -140(2) .
C5 N1 C8 C13 -145.3(4) .
C15 N1 C8 C13 33.4(10) .
C15' N1 C8 C13 40(2) .
C13 C8 C9 C10 2.5(7) .
N1 C8 C9 C10 -176.8(4) .
C8 C9 C10 C11 -2.0(7) .
C14 O1 C11 C10 -0.1(8) .
C14 O1 C11 C12 179.8(5) .
C9 C10 C11 O1 179.6(5) .
C9 C10 C11 C12 -0.3(8) .
O1 C11 C12 C13 -177.9(5) .
C10 C11 C12 C13 2.0(8) .
C11 C12 C13 C8 -1.5(8) .
C9 C8 C13 C12 -0.8(7) .
N1 C8 C13 C12 178.5(4) .
C5 N1 C15 C16 -131.0(16) .
C8 N1 C15 C16 50(2) .
C5 N1 C15 C20 51(2) .
C8 N1 C15 C20 -127.4(13) .
C20 C15 C16 C17 -5(3) .
N1 C15 C16 C17 177.7(14) .
C15 C16 C17 C18 2.0(18) .
C21 O2 C18 C19 -167.7(7) .
C21 O2 C18 C17 12.0(11) .
C16 C17 C18 O2 -179.4(8) .
C16 C17 C18 C19 0.2(12) .
O2 C18 C19 C20 179.9(7) .
C17 C18 C19 C20 0.2(11) .
C18 C19 C20 C15 -2.8(15) .
C16 C15 C20 C19 5(2) .
N1 C15 C20 C19 -177.2(12) .
C5 N1 C15' C16' -135(3) .
C8 N1 C15' C16' 39(5) .
C5 N1 C15' C20' 35(5) .
C8 N1 C15' C20' -150(3) .
C20' C15' C16' C17' 6(6) .
N1 C15' C16' C17' 177(3) .
C15' C16' C17' C18' -2(4) .
C21' O2' C18' C19' -7(3) .
C21' O2' C18' C17' 171.6(17) .
C16' C17' C18' O2' 179.2(16) .
C16' C17' C18' C19' -2(3) .
O2' C18' C19' C20' -179.1(15) .
C17' C18' C19' C20' 2(3) .
C18' C19' C20' C15' 2(3) .
C16' C15' C20' C19' -6(5) .
N1 C15' C20' C19' -176(3) .
